data_7711099
loop_
_publ_author_name
'Thangavel, Muthu Kumar'
'Harrowfield, Jack'
'Bailly, Corinne'
'Karmazin, Lydia'
'Stadler, Adrian-Mihail'

_publ_section_title
;
 Modulation of the structural information in shape-defined heterocyclic
 strands: the case of a (pyridine-hydrazone)2pyrazine ligand
;
_journal_name_full 'Dalton Transactions'
_journal_paper_doi 10.1039/D2DT01684B
_journal_year 2022
_chemical_formula_moiety 'C60 H56 Eu2 F18 N24 O18 S6, 2(F6 P), 6(C2 H3 N)'
_chemical_formula_sum 'C72 H74 Eu2 F30 N30 O18 P2 S6'
_chemical_formula_weight 2775.83
_space_group_crystal_system triclinic
_space_group_IT_number 2
_space_group_name_Hall '-P 1'
_space_group_name_H-M_alt 'P -1'
_atom_sites_solution_hydrogens mixed
_atom_sites_solution_primary direct
_atom_sites_solution_secondary difmap
_audit_creation_method SHELXL-2014/7
_audit_update_record
;
2022-05-11 deposited with the CCDC.	2022-08-22 downloaded from the CCDC.
;
_cell_angle_alpha 100.556(2)
_cell_angle_beta 96.448(2)
_cell_angle_gamma 91.114(2)
_cell_formula_units_Z 1
_cell_length_a 12.5676(7)
_cell_length_b 14.0097(6)
_cell_length_c 15.1758(9)
_cell_measurement_reflns_used 9320
_cell_measurement_temperature 120(2)
_cell_measurement_theta_max 31.84
_cell_measurement_theta_min 2.25
_cell_volume 2608.0(2)
_computing_cell_refinement 'Bruker SAINT'
_computing_data_collection 'Bruker APEX3'
_computing_data_reduction 'Bruker SAINT'
_computing_molecular_graphics 'Bruker SHELXTL'
_computing_publication_material 'Bruker SHELXTL'
_computing_structure_refinement 'SHELXL-2014/7 (Sheldrick, 2014)'
_computing_structure_solution 'SHELXT 2014/5 (Sheldrick, 2014)'
_diffrn_ambient_temperature 120(2)
_diffrn_measured_fraction_theta_full 0.999
_diffrn_measured_fraction_theta_max 0.999
_diffrn_measurement_device_type 'Bruker PHOTON-III CPAD'
_diffrn_measurement_method '\f and \w shuterless scans'
_diffrn_radiation_type MoK\a
_diffrn_radiation_wavelength 0.71073
_diffrn_reflns_av_R_equivalents 0.0498
_diffrn_reflns_av_unetI/netI 0.0239
_diffrn_reflns_Laue_measured_fraction_full 0.999
_diffrn_reflns_Laue_measured_fraction_max 0.999
_diffrn_reflns_limit_h_max 18
_diffrn_reflns_limit_h_min -18
_diffrn_reflns_limit_k_max 20
_diffrn_reflns_limit_k_min -20
_diffrn_reflns_limit_l_max 22
_diffrn_reflns_limit_l_min -22
_diffrn_reflns_number 204125
_diffrn_reflns_point_group_measured_fraction_full 0.999
_diffrn_reflns_point_group_measured_fraction_max 0.999
_diffrn_reflns_theta_full 25.242
_diffrn_reflns_theta_max 32.012
_diffrn_reflns_theta_min 2.200
_diffrn_source 'Mo-ImuS 3.0 microfocus tube'
_exptl_absorpt_coefficient_mu 1.473
_exptl_absorpt_correction_T_max 0.7463
_exptl_absorpt_correction_T_min 0.6657
_exptl_absorpt_correction_type multi-scan
_exptl_absorpt_process_details sadabs
_exptl_crystal_colour orange
_exptl_crystal_density_diffrn 1.767
_exptl_crystal_description plate
_exptl_crystal_F_000 1382
_exptl_crystal_size_max 0.160
_exptl_crystal_size_mid 0.080
_exptl_crystal_size_min 0.060
_refine_diff_density_max 2.415
_refine_diff_density_min -1.820
_refine_diff_density_rms 0.130
_refine_ls_extinction_method none
_refine_ls_goodness_of_fit_ref 1.075
_refine_ls_hydrogen_treatment mixed
_refine_ls_matrix_type full
_refine_ls_number_parameters 767
_refine_ls_number_reflns 18098
_refine_ls_number_restraints 9
_refine_ls_restrained_S_all 1.107
_refine_ls_R_factor_all 0.0494
_refine_ls_R_factor_gt 0.0429
_refine_ls_shift/su_max 0.002
_refine_ls_shift/su_mean 0.000
_refine_ls_structure_factor_coef Fsqd
_refine_ls_weighting_details 'w=1/[\s^2^(Fo^2^)+(0.0387P)^2^+9.0241P] where P=(Fo^2^+2Fc^2^)/3'
_refine_ls_weighting_scheme calc
_refine_ls_wR_factor_gt 0.1017
_refine_ls_wR_factor_ref 0.1059
_reflns_Friedel_coverage 0.000
_reflns_number_gt 16377
_reflns_number_total 18098
_reflns_threshold_expression 'I > 2\s(I)'
_cod_data_source_file d2dt01684b1.cif
_cod_data_source_block Eucplx
_cod_original_cell_volume 2607.9(2)
_cod_database_code 7711099
_shelx_shelxl_version_number 2014/7
_shelx_space_group_comment
;
The symmetry employed for this shelxl refinement is uniquely defined
by the following loop, which should always be used as a source of
symmetry information in preference to the above space-group names.
They are only intended as comments.
;
_shelx_estimated_absorpt_t_min 0.799
_shelx_estimated_absorpt_t_max 0.917

loop_
_space_group_symop_operation_xyz
'x, y, z'
'-x, -y, -z'

loop_
_atom_site_label
_atom_site_type_symbol
_atom_site_fract_x
_atom_site_fract_y
_atom_site_fract_z
_atom_site_U_iso_or_equiv
_atom_site_adp_type
_atom_site_occupancy
_atom_site_site_symmetry_order
_atom_site_calc_flag
_atom_site_refinement_flags_posn
_atom_site_refinement_flags_adp
_atom_site_refinement_flags_occupancy
_atom_site_disorder_assembly
_atom_site_disorder_group
C1 C 0.8874(3) 0.9301(4) 0.7449(2) 0.0428(9) Uani 1 1 d . . . . .
H1 H 0.8432 0.8785 0.7554 0.051 Uiso 1 1 calc R U . . .
C2 C 0.9688(4) 0.9726(4) 0.8100(3) 0.0478(11) Uani 1 1 d . . . . .
H2 H 0.9814 0.9506 0.8657 0.057 Uiso 1 1 calc R U . . .
C3 C 1.0315(3) 1.0477(3) 0.7928(3) 0.0457(10) Uani 1 1 d . . . . .
H3 H 1.0885 1.0767 0.8366 0.055 Uiso 1 1 calc R U . . .
C4 C 1.0119(3) 1.0805(3) 0.7127(3) 0.0391(8) Uani 1 1 d . . . . .
H4 H 1.0542 1.1331 0.7018 0.047 Uiso 1 1 calc R U . . .
C5 C 0.9298(3) 1.0365(2) 0.6475(2) 0.0293(6) Uani 1 1 d . . . . .
C6 C 0.9060(3) 1.0673(2) 0.5616(2) 0.0276(6) Uani 1 1 d . . . . .
H6 H 0.9408 1.1232 0.5491 0.033 Uiso 1 1 calc R U . . .
C7 C 0.8567(3) 1.1324(2) 0.4035(2) 0.0280(6) Uani 1 1 d . . . . .
H7A H 0.8382 1.1880 0.4477 0.042 Uiso 1 1 calc R U . . .
H7B H 0.8278 1.1404 0.3427 0.042 Uiso 1 1 calc R U . . .
H7C H 0.9348 1.1288 0.4071 0.042 Uiso 1 1 calc R U . . .
C8 C 0.7388(2) 0.98182(19) 0.36047(19) 0.0197(5) Uani 1 1 d . . . . .
C9 C 0.7021(2) 0.8922(2) 0.37650(18) 0.0188(5) Uani 1 1 d . . . . .
H9 H 0.7255 0.8727 0.4320 0.023 Uiso 1 1 calc R U . . .
C10 C 0.6007(2) 0.86477(19) 0.23763(18) 0.0188(5) Uani 1 1 d . . . . .
C11 C 0.6413(3) 0.9528(2) 0.2217(2) 0.0250(6) Uani 1 1 d . . . . .
H11 H 0.6192 0.9721 0.1659 0.030 Uiso 1 1 calc R U . . .
C12 C 0.4681(3) 0.8402(3) 0.0998(2) 0.0373(9) Uani 1 1 d . . . . .
H12A H 0.5015 0.8214 0.0442 0.056 Uiso 1 1 calc R U . . .
H12B H 0.4660 0.9112 0.1147 0.056 Uiso 1 1 calc R U . . .
H12C H 0.3949 0.8119 0.0910 0.056 Uiso 1 1 calc R U . . .
C13 C 0.4647(2) 0.6489(2) 0.11984(19) 0.0221(5) Uani 1 1 d . . . . .
H13 H 0.4373 0.6675 0.0648 0.027 Uiso 1 1 calc R U . . .
C14 C 0.4456(2) 0.5499(2) 0.13380(19) 0.0216(5) Uani 1 1 d . . . . .
C15 C 0.3852(3) 0.4836(2) 0.0656(2) 0.0325(7) Uani 1 1 d . . . . .
H15 H 0.3618 0.5011 0.0092 0.039 Uiso 1 1 calc R U . . .
C16 C 0.3599(3) 0.3923(3) 0.0813(2) 0.0378(8) Uani 1 1 d . . . . .
H16 H 0.3188 0.3462 0.0359 0.045 Uiso 1 1 calc R U . . .
C17 C 0.3953(3) 0.3690(2) 0.1643(2) 0.0309(7) Uani 1 1 d . . . . .
H17 H 0.3784 0.3070 0.1772 0.037 Uiso 1 1 calc R U . . .
C18 C 0.4561(2) 0.4382(2) 0.2279(2) 0.0230(5) Uani 1 1 d . . . . .
H18 H 0.4806 0.4218 0.2846 0.028 Uiso 1 1 calc R U . . .
C19 C 0.7587(3) 0.6734(2) 0.1644(2) 0.0239(5) Uani 1 1 d . . . . .
H19 H 0.7262 0.7341 0.1650 0.029 Uiso 1 1 calc R U . . .
C20 C 0.8378(3) 0.6500(3) 0.1084(2) 0.0284(6) Uani 1 1 d . . . . .
H20 H 0.8599 0.6943 0.0729 0.034 Uiso 1 1 calc R U . . .
C21 C 0.8839(3) 0.5610(3) 0.1051(2) 0.0325(7) Uani 1 1 d . . . . .
H21 H 0.9372 0.5422 0.0664 0.039 Uiso 1 1 calc R U . . .
C22 C 0.8507(3) 0.4998(2) 0.1596(2) 0.0296(6) Uani 1 1 d . . . . .
H22 H 0.8807 0.4379 0.1586 0.035 Uiso 1 1 calc R U . . .
C23 C 0.7730(2) 0.5299(2) 0.21584(19) 0.0204(5) Uani 1 1 d . . . . .
C24 C 0.7464(2) 0.4688(2) 0.27909(19) 0.0195(5) Uani 1 1 d . . . . .
H24 H 0.7782 0.4077 0.2785 0.023 Uiso 1 1 calc R U . . .
C25 C 0.7312(3) 0.3654(3) 0.4140(3) 0.0367(8) Uani 1 1 d . . . . .
H25A H 0.7121 0.3100 0.3646 0.055 Uiso 1 1 calc R U . . .
H25B H 0.7205 0.3465 0.4715 0.055 Uiso 1 1 calc R U . . .
H25C H 0.8065 0.3855 0.4149 0.055 Uiso 1 1 calc R U . . .
C26 C 0.5827(2) 0.47385(18) 0.45235(17) 0.0150(4) Uani 1 1 d . . . . .
C27 C 0.4430(2) 0.57445(19) 0.47967(18) 0.0174(4) Uani 1 1 d . . . . .
H27 H 0.4012 0.6269 0.4663 0.021 Uiso 1 1 calc R U . . .
C28 C 0.9645(6) 0.6372(5) 0.4121(6) 0.0382(13) Uani 0.55 1 d . . P A 1
C28B C 0.9474(7) 0.6133(7) 0.4518(8) 0.0382(13) Uani 0.45 1 d . . P B 2
C29 C 0.5240(8) 0.8993(7) 0.5981(6) 0.0451(15) Uani 0.55 1 d . . P C 1
C29B C 0.5070(10) 0.8615(8) 0.6213(7) 0.0451(15) Uani 0.45 1 d . . P C 2
C30 C 0.2147(4) 0.6847(5) 0.2550(4) 0.0693(18) Uani 1 1 d D . . . .
C31 C 0.3538(5) 0.7313(3) 0.8749(3) 0.0517(12) Uani 1 1 d . . . . .
C32 C 0.3756(8) 0.8043(4) 0.8211(4) 0.095(3) Uani 1 1 d . . . . .
H32A H 0.4261 0.8546 0.8570 0.143 Uiso 1 1 calc R U . . .
H32B H 0.3086 0.8339 0.8029 0.143 Uiso 1 1 calc R U . . .
H32C H 0.4068 0.7733 0.7671 0.143 Uiso 1 1 calc R U . . .
C33 C 0.0580(5) 0.7311(4) 0.9842(4) 0.0640(16) Uani 1 1 d . . . . .
C34 C 0.1188(7) 0.8208(5) 1.0108(8) 0.114(4) Uani 1 1 d . . . . .
H34A H 0.1559 0.8336 0.9605 0.171 Uiso 1 1 calc R U . . .
H34B H 0.1716 0.8169 1.0626 0.171 Uiso 1 1 calc R U . . .
H34C H 0.0707 0.8736 1.0277 0.171 Uiso 1 1 calc R U . . .
C35 C -0.0092(5) 0.6902(4) 0.7355(4) 0.0556(12) Uani 1 1 d . . . . .
C36 C -0.1209(6) 0.6542(6) 0.7361(5) 0.085(2) Uani 1 1 d . . . . .
H36A H -0.1262 0.5836 0.7154 0.128 Uiso 1 1 calc R U . . .
H36B H -0.1696 0.6852 0.6958 0.128 Uiso 1 1 calc R U . . .
H36C H -0.1408 0.6699 0.7976 0.128 Uiso 1 1 calc R U . . .
N1 N 0.8715(2) 0.9627(2) 0.6668(2) 0.0326(6) Uani 1 1 d . . . . .
N2 N 0.8353(2) 1.01559(18) 0.50278(18) 0.0237(5) Uani 1 1 d . . . . .
N3 N 0.8109(2) 1.04328(17) 0.42304(18) 0.0229(5) Uani 1 1 d . . . . .
N4 N 0.63437(19) 0.83389(17) 0.31445(16) 0.0183(4) Uani 1 1 d . . . . .
N5 N 0.7097(2) 1.01016(18) 0.28226(18) 0.0253(5) Uani 1 1 d . . . . .
N6 N 0.5301(2) 0.80480(18) 0.17321(16) 0.0222(5) Uani 1 1 d . . . . .
N7 N 0.51950(19) 0.71094(17) 0.18325(15) 0.0182(4) Uani 1 1 d . . . . .
N8 N 0.4824(2) 0.52717(17) 0.21416(16) 0.0195(4) Uani 1 1 d . . . . .
N9 N 0.72523(19) 0.61527(18) 0.21788(16) 0.0193(4) Uani 1 1 d . . . . .
N10 N 0.67964(18) 0.49782(16) 0.33562(15) 0.0162(4) Uani 1 1 d . . . . .
N11 N 0.66403(19) 0.44514(17) 0.40058(16) 0.0182(4) Uani 1 1 d . . . . .
N12 N 0.52484(18) 0.54855(16) 0.43311(15) 0.0161(4) Uani 1 1 d . . . . .
N13 N 0.3417(4) 0.6751(3) 0.9164(3) 0.0558(11) Uani 1 1 d . . . . .
N14 N 0.0088(5) 0.6605(4) 0.9611(4) 0.0745(16) Uani 1 1 d . . . . .
N15 N 0.0787(4) 0.7170(3) 0.7376(4) 0.0627(13) Uani 1 1 d . . . . .
O1 O 0.76548(18) 0.68486(17) 0.41271(18) 0.0309(5) Uani 1 1 d . . . . .
O2 O 0.8970(8) 0.7788(7) 0.5264(6) 0.0419(7) Uani 0.55 1 d . . P A 1
O3 O 0.8429(4) 0.6155(4) 0.5318(4) 0.0419(7) Uani 0.55 1 d . . P A 1
O2B O 0.9017(10) 0.7896(9) 0.5081(7) 0.0419(7) Uani 0.45 1 d . . P B 2
O3B O 0.9101(5) 0.7487(5) 0.3605(5) 0.0419(7) Uani 0.45 1 d . . P B 2
O4 O 0.57413(18) 0.75901(16) 0.48076(14) 0.0237(4) Uani 1 1 d . . . . .
O5 O 0.5389(6) 0.7244(4) 0.6278(4) 0.0449(12) Uani 0.55 1 d . . P C 1
O5B O 0.6034(7) 0.7021(5) 0.6206(4) 0.0449(12) Uani 0.45 1 d . . P C 2
O6 O 0.7030(3) 0.8264(3) 0.6082(2) 0.0724(13) Uani 1 1 d . . . . .
O7 O 0.40655(17) 0.69865(17) 0.33126(14) 0.0243(4) Uani 1 1 d . . . . .
O8 O 0.3212(4) 0.8434(3) 0.2988(3) 0.0758(13) Uani 1 1 d . . . . .
O9 O 0.2693(2) 0.7656(3) 0.4191(2) 0.0468(7) Uani 1 1 d . . . . .
P1 P 0.73455(11) 0.91643(9) -0.03281(9) 0.0297(2) Uani 0.7 1 d . . P D 1
P1B P 0.7793(3) 0.8805(2) -0.0264(2) 0.0297(2) Uani 0.3 1 d D . P E 2
F1 F 0.9375(14) 0.546(2) 0.374(3) 0.0448(19) Uani 0.55 1 d . . P A 1
F2 F 0.9712(4) 0.6825(4) 0.3414(4) 0.0565(9) Uani 0.55 1 d . . P A 1
F3 F 1.0595(5) 0.6501(5) 0.4571(5) 0.0565(9) Uani 0.55 1 d . . P A 1
F1B F 0.9581(19) 0.544(3) 0.381(3) 0.0448(19) Uani 0.45 1 d . . P B 2
F2B F 0.9102(5) 0.5700(5) 0.5119(5) 0.0565(9) Uani 0.45 1 d . . P B 2
F3B F 1.0473(7) 0.6359(7) 0.4859(6) 0.0565(9) Uani 0.45 1 d . . P B 2
F4 F 0.5332(6) 0.9381(5) 0.6852(4) 0.0609(14) Uani 0.55 1 d . . P C 1
F5 F 0.4237(5) 0.8864(6) 0.5662(5) 0.0795(18) Uani 0.55 1 d . . P C 1
F6 F 0.5738(7) 0.9639(4) 0.5573(5) 0.0781(18) Uani 0.55 1 d . . P C 1
F4B F 0.5317(7) 0.8903(6) 0.7103(5) 0.0609(14) Uani 0.45 1 d . . P C 2
F5B F 0.4114(6) 0.8137(7) 0.6077(6) 0.0795(18) Uani 0.45 1 d . . P C 2
F6B F 0.4955(10) 0.9393(6) 0.5830(6) 0.0781(18) Uani 0.45 1 d . . P C 2
F7 F 0.2343(6) 0.6468(6) 0.1762(7) 0.0710(13) Uani 0.5 1 d . . P F 1
F8 F 0.2074(5) 0.5942(7) 0.2988(5) 0.0710(13) Uani 0.5 1 d . . P F 1
F9 F 0.1133(6) 0.7048(6) 0.2557(7) 0.0710(13) Uani 0.5 1 d . . P F 1
F7B F 0.2521(6) 0.6894(6) 0.1683(7) 0.0710(13) Uani 0.5 1 d . . P F 2
F8B F 0.1955(6) 0.5997(7) 0.2576(5) 0.0710(13) Uani 0.5 1 d D . P F 2
F9B F 0.1274(6) 0.7428(6) 0.2466(7) 0.0710(13) Uani 0.5 1 d . . P F 2
F10 F 0.8550(4) 0.9428(6) -0.0002(7) 0.0663(14) Uani 0.7 1 d . . P D 1
F11 F 0.7330(7) 0.8490(5) 0.0384(5) 0.0470(9) Uani 0.7 1 d . . P D 1
F12 F 0.6010(4) 0.8942(8) -0.0740(6) 0.115(3) Uani 0.7 1 d . . P D 1
F13 F 0.7282(6) 0.9937(5) -0.1121(5) 0.0639(13) Uani 0.7 1 d . . P D 1
F14 F 0.7699(7) 0.8259(5) -0.1003(5) 0.0820(12) Uani 0.7 1 d . . P D 1
F15 F 0.6791(5) 1.0120(4) 0.0253(4) 0.0820(12) Uani 0.7 1 d . . P D 1
F10B F 0.8873(9) 0.9407(16) -0.0020(17) 0.0663(14) Uani 0.3 1 d D . P E 2
F11B F 0.7374(19) 0.8352(15) 0.0537(13) 0.0470(9) Uani 0.3 1 d D . P E 2
F12B F 0.6476(7) 0.879(2) -0.0640(14) 0.115(3) Uani 0.3 1 d D . P E 2
F13B F 0.7441(17) 0.9666(13) -0.0989(12) 0.0639(13) Uani 0.3 1 d D . P E 2
F14B F 0.7872(19) 0.8149(12) -0.1179(9) 0.0820(12) Uani 0.3 1 d D . P E 2
F15B F 0.7402(13) 0.9882(7) 0.0397(9) 0.0820(12) Uani 0.3 1 d D . P E 2
S1 S 0.85780(11) 0.68639(10) 0.47562(11) 0.0265(2) Uani 0.55 1 d . . P A 1
S1B S 0.87381(14) 0.72039(13) 0.43672(13) 0.0265(2) Uani 0.45 1 d . . P B 2
S2 S 0.60014(7) 0.78504(6) 0.57813(5) 0.02747(15) Uani 1 1 d . . . . .
S3 S 0.31225(6) 0.75772(6) 0.33539(6) 0.02661(15) Uani 1 1 d . . . . .
Eu1 Eu 0.58934(2) 0.66062(2) 0.33300(2) 0.01386(4) Uani 1 1 d . . . . .
H1N H 0.820(4) 0.937(3) 0.628(3) 0.036(12) Uiso 1 1 d . . . . .

loop_
_atom_site_aniso_label
_atom_site_aniso_U_11
_atom_site_aniso_U_22
_atom_site_aniso_U_33
_atom_site_aniso_U_23
_atom_site_aniso_U_13
_atom_site_aniso_U_12
C1 0.038(2) 0.065(3) 0.0225(15) 0.0044(16) 0.0007(14) 0.0007(18)
C2 0.042(2) 0.073(3) 0.0231(16) -0.0006(17) -0.0033(15) 0.008(2)
C3 0.037(2) 0.055(2) 0.0343(19) -0.0106(17) -0.0125(16) 0.0067(18)
C4 0.0333(18) 0.0354(18) 0.0397(19) -0.0075(15) -0.0107(15) 0.0060(14)
C5 0.0254(14) 0.0270(14) 0.0297(15) -0.0066(12) -0.0037(12) 0.0078(11)
C6 0.0247(14) 0.0207(13) 0.0329(16) -0.0020(11) -0.0055(12) 0.0041(10)
C7 0.0272(14) 0.0178(12) 0.0374(17) 0.0038(11) -0.0007(12) -0.0039(10)
C8 0.0203(12) 0.0156(11) 0.0226(12) 0.0026(9) 0.0022(10) -0.0001(9)
C9 0.0202(12) 0.0187(11) 0.0174(11) 0.0038(9) 0.0012(9) -0.0022(9)
C10 0.0220(12) 0.0163(11) 0.0186(11) 0.0051(9) 0.0021(9) -0.0024(9)
C11 0.0326(15) 0.0204(12) 0.0227(13) 0.0089(10) -0.0002(11) -0.0047(11)
C12 0.048(2) 0.0317(16) 0.0312(16) 0.0189(14) -0.0179(15) -0.0120(15)
C13 0.0270(13) 0.0230(12) 0.0165(11) 0.0060(9) 0.0001(10) -0.0040(10)
C14 0.0255(13) 0.0218(12) 0.0163(11) 0.0034(9) -0.0020(10) -0.0046(10)
C15 0.0451(19) 0.0279(15) 0.0209(13) 0.0040(11) -0.0091(13) -0.0115(13)
C16 0.053(2) 0.0264(15) 0.0287(16) 0.0043(12) -0.0127(15) -0.0134(15)
C17 0.0392(18) 0.0218(13) 0.0294(15) 0.0058(11) -0.0053(13) -0.0089(12)
C18 0.0256(13) 0.0212(12) 0.0216(12) 0.0054(10) -0.0019(10) -0.0040(10)
C19 0.0263(14) 0.0259(13) 0.0228(13) 0.0096(11) 0.0093(11) 0.0006(11)
C20 0.0288(15) 0.0350(16) 0.0260(14) 0.0129(12) 0.0117(12) 0.0005(12)
C21 0.0343(17) 0.0383(17) 0.0320(16) 0.0131(14) 0.0224(14) 0.0075(14)
C22 0.0362(17) 0.0295(15) 0.0286(15) 0.0099(12) 0.0195(13) 0.0087(12)
C23 0.0213(12) 0.0240(12) 0.0178(11) 0.0052(9) 0.0078(9) 0.0007(10)
C24 0.0217(12) 0.0186(11) 0.0195(12) 0.0040(9) 0.0074(9) 0.0022(9)
C25 0.0397(18) 0.0398(18) 0.0440(19) 0.0284(16) 0.0242(16) 0.0253(15)
C26 0.0145(10) 0.0167(10) 0.0147(10) 0.0043(8) 0.0033(8) -0.0007(8)
C27 0.0177(11) 0.0187(11) 0.0181(11) 0.0080(9) 0.0043(9) 0.0007(9)
C28 0.024(2) 0.030(3) 0.057(4) 0.001(2) -0.003(3) 0.003(2)
C28B 0.024(2) 0.030(3) 0.057(4) 0.001(2) -0.003(3) 0.003(2)
C29 0.063(4) 0.039(4) 0.030(3) -0.005(2) 0.010(3) 0.006(3)
C29B 0.063(4) 0.039(4) 0.030(3) -0.005(2) 0.010(3) 0.006(3)
C30 0.031(2) 0.089(4) 0.069(3) -0.028(3) -0.007(2) 0.016(2)
C31 0.082(3) 0.036(2) 0.0288(18) -0.0019(15) -0.017(2) 0.009(2)
C32 0.177(9) 0.047(3) 0.058(4) 0.021(3) -0.021(4) 0.005(4)
C33 0.081(4) 0.040(2) 0.085(4) 0.017(2) 0.058(3) 0.015(2)
C34 0.095(6) 0.044(3) 0.207(11) 0.006(5) 0.069(6) -0.001(3)
C35 0.060(3) 0.053(3) 0.058(3) 0.009(2) 0.027(2) 0.018(2)
C36 0.067(4) 0.087(5) 0.093(5) -0.016(4) 0.030(4) -0.004(3)
N1 0.0275(14) 0.0438(17) 0.0221(12) -0.0026(11) -0.0019(10) 0.0007(12)
N2 0.0234(11) 0.0208(11) 0.0248(12) -0.0003(9) 0.0001(9) 0.0043(9)
N3 0.0248(12) 0.0163(10) 0.0260(12) 0.0028(9) -0.0019(9) -0.0007(8)
N4 0.0219(11) 0.0167(10) 0.0169(10) 0.0059(8) 0.0013(8) -0.0031(8)
N5 0.0308(13) 0.0188(11) 0.0265(12) 0.0072(9) 0.0004(10) -0.0038(9)
N6 0.0284(12) 0.0205(11) 0.0180(10) 0.0087(8) -0.0033(9) -0.0055(9)
N7 0.0205(10) 0.0184(10) 0.0166(10) 0.0057(8) 0.0025(8) -0.0022(8)
N8 0.0218(11) 0.0197(10) 0.0167(10) 0.0041(8) 0.0011(8) -0.0025(8)
N9 0.0196(10) 0.0230(11) 0.0175(10) 0.0065(8) 0.0073(8) 0.0006(8)
N10 0.0169(9) 0.0173(9) 0.0155(9) 0.0052(7) 0.0042(7) -0.0012(7)
N11 0.0189(10) 0.0195(10) 0.0194(10) 0.0091(8) 0.0071(8) 0.0036(8)
N12 0.0166(9) 0.0185(10) 0.0146(9) 0.0057(7) 0.0041(7) 0.0008(8)
N13 0.073(3) 0.054(2) 0.0346(18) 0.0103(17) -0.0178(18) -0.006(2)
N14 0.100(4) 0.053(3) 0.080(3) 0.008(2) 0.064(3) 0.002(3)
N15 0.063(3) 0.061(3) 0.082(3) 0.039(2) 0.038(2) 0.029(2)
O1 0.0193(10) 0.0251(11) 0.0427(14) -0.0016(9) -0.0076(9) 0.0004(8)
O2 0.0366(13) 0.0399(16) 0.046(2) 0.0046(13) -0.0006(14) -0.0046(11)
O3 0.0366(13) 0.0399(16) 0.046(2) 0.0046(13) -0.0006(14) -0.0046(11)
O2B 0.0366(13) 0.0399(16) 0.046(2) 0.0046(13) -0.0006(14) -0.0046(11)
O3B 0.0366(13) 0.0399(16) 0.046(2) 0.0046(13) -0.0006(14) -0.0046(11)
O4 0.0297(11) 0.0250(10) 0.0157(9) 0.0004(7) 0.0062(8) -0.0039(8)
O5 0.069(4) 0.043(2) 0.0227(16) 0.0074(16) 0.006(2) -0.019(3)
O5B 0.069(4) 0.043(2) 0.0227(16) 0.0074(16) 0.006(2) -0.019(3)
O6 0.0325(16) 0.114(3) 0.0487(19) -0.036(2) -0.0003(14) -0.0118(18)
O7 0.0192(9) 0.0347(11) 0.0208(9) 0.0084(8) 0.0045(7) 0.0057(8)
O8 0.085(3) 0.057(2) 0.104(3) 0.057(2) 0.022(3) 0.024(2)
O9 0.0413(15) 0.067(2) 0.0361(14) 0.0101(14) 0.0167(12) 0.0261(14)
P1 0.0357(7) 0.0239(6) 0.0309(5) 0.0079(4) 0.0052(5) 0.0002(4)
P1B 0.0357(7) 0.0239(6) 0.0309(5) 0.0079(4) 0.0052(5) 0.0002(4)
F1 0.017(7) 0.0376(17) 0.068(5) -0.012(3) -0.013(6) 0.010(6)
F2 0.0368(14) 0.0540(17) 0.077(3) 0.0115(16) -0.0020(15) 0.0063(12)
F3 0.0368(14) 0.0540(17) 0.077(3) 0.0115(16) -0.0020(15) 0.0063(12)
F1B 0.017(7) 0.0376(17) 0.068(5) -0.012(3) -0.013(6) 0.010(6)
F2B 0.0368(14) 0.0540(17) 0.077(3) 0.0115(16) -0.0020(15) 0.0063(12)
F3B 0.0368(14) 0.0540(17) 0.077(3) 0.0115(16) -0.0020(15) 0.0063(12)
F4 0.072(2) 0.062(4) 0.039(3) -0.023(2) 0.021(2) 0.000(3)
F5 0.046(2) 0.099(5) 0.075(4) -0.031(3) 0.004(2) 0.020(3)
F6 0.129(6) 0.036(2) 0.072(3) 0.009(2) 0.022(3) 0.026(3)
F4B 0.072(2) 0.062(4) 0.039(3) -0.023(2) 0.021(2) 0.000(3)
F5B 0.046(2) 0.099(5) 0.075(4) -0.031(3) 0.004(2) 0.020(3)
F6B 0.129(6) 0.036(2) 0.072(3) 0.009(2) 0.022(3) 0.026(3)
F7 0.0357(13) 0.085(3) 0.075(2) -0.019(3) -0.0119(14) -0.0059(15)
F8 0.0357(13) 0.085(3) 0.075(2) -0.019(3) -0.0119(14) -0.0059(15)
F9 0.0357(13) 0.085(3) 0.075(2) -0.019(3) -0.0119(14) -0.0059(15)
F7B 0.0357(13) 0.085(3) 0.075(2) -0.019(3) -0.0119(14) -0.0059(15)
F8B 0.0357(13) 0.085(3) 0.075(2) -0.019(3) -0.0119(14) -0.0059(15)
F9B 0.0357(13) 0.085(3) 0.075(2) -0.019(3) -0.0119(14) -0.0059(15)
F10 0.038(3) 0.097(3) 0.066(2) 0.035(2) -0.010(4) -0.030(3)
F11 0.075(2) 0.036(3) 0.041(3) 0.0327(14) 0.012(2) 0.0032(18)
F12 0.034(3) 0.206(7) 0.112(4) 0.046(4) 0.017(4) -0.038(5)
F13 0.084(4) 0.064(4) 0.059(3) 0.036(2) 0.033(3) 0.002(3)
F14 0.134(4) 0.0528(19) 0.066(2) -0.0003(14) 0.063(2) 0.004(2)
F15 0.134(4) 0.0528(19) 0.066(2) -0.0003(14) 0.063(2) 0.004(2)
F10B 0.038(3) 0.097(3) 0.066(2) 0.035(2) -0.010(4) -0.030(3)
F11B 0.075(2) 0.036(3) 0.041(3) 0.0327(14) 0.012(2) 0.0032(18)
F12B 0.034(3) 0.206(7) 0.112(4) 0.046(4) 0.017(4) -0.038(5)
F13B 0.084(4) 0.064(4) 0.059(3) 0.036(2) 0.033(3) 0.002(3)
F14B 0.134(4) 0.0528(19) 0.066(2) -0.0003(14) 0.063(2) 0.004(2)
F15B 0.134(4) 0.0528(19) 0.066(2) -0.0003(14) 0.063(2) 0.004(2)
S1 0.0207(4) 0.0236(5) 0.0331(6) 0.0038(4) -0.0037(4) -0.0004(4)
S1B 0.0207(4) 0.0236(5) 0.0331(6) 0.0038(4) -0.0037(4) -0.0004(4)
S2 0.0367(4) 0.0267(3) 0.0173(3) 0.0012(3) 0.0019(3) -0.0069(3)
S3 0.0252(3) 0.0294(4) 0.0282(4) 0.0113(3) 0.0044(3) 0.0090(3)
Eu1 0.01465(6) 0.01552(6) 0.01225(6) 0.00426(4) 0.00273(4) -0.00111(4)

loop_
_atom_type_symbol
_atom_type_description
_atom_type_scat_dispersion_real
_atom_type_scat_dispersion_imag
_atom_type_scat_source
C C 0.0033 0.0016 'International Tables Vol C Tables 4.2.6.8 and 6.1.1.4'
H H 0.0000 0.0000 'International Tables Vol C Tables 4.2.6.8 and 6.1.1.4'
N N 0.0061 0.0033 'International Tables Vol C Tables 4.2.6.8 and 6.1.1.4'
O O 0.0106 0.0060 'International Tables Vol C Tables 4.2.6.8 and 6.1.1.4'
P P 0.1023 0.0942 'International Tables Vol C Tables 4.2.6.8 and 6.1.1.4'
F F 0.0171 0.0103 'International Tables Vol C Tables 4.2.6.8 and 6.1.1.4'
S S 0.1246 0.1234 'International Tables Vol C Tables 4.2.6.8 and 6.1.1.4'
Eu Eu -0.1578 3.6682 'International Tables Vol C Tables 4.2.6.8 and 6.1.1.4'

loop_
_geom_angle_atom_site_label_1
_geom_angle_atom_site_label_2
_geom_angle_atom_site_label_3
_geom_angle
_geom_angle_site_symmetry_1
_geom_angle_site_symmetry_3
_geom_angle_publ_flag
N1 C1 C2 119.1(4) . . ?
N1 C1 H1 120.4 . . ?
C2 C1 H1 120.4 . . ?
C3 C2 C1 119.1(4) . . ?
C3 C2 H2 120.5 . . ?
C1 C2 H2 120.5 . . ?
C4 C3 C2 120.3(4) . . ?
C4 C3 H3 119.8 . . ?
C2 C3 H3 119.8 . . ?
C3 C4 C5 119.9(4) . . ?
C3 C4 H4 120.0 . . ?
C5 C4 H4 120.0 . . ?
N1 C5 C4 117.6(4) . . ?
N1 C5 C6 119.9(3) . . ?
C4 C5 C6 122.5(4) . . ?
N2 C6 C5 117.3(3) . . ?
N2 C6 H6 121.4 . . ?
C5 C6 H6 121.4 . . ?
N3 C7 H7A 109.5 . . ?
N3 C7 H7B 109.5 . . ?
H7A C7 H7B 109.5 . . ?
N3 C7 H7C 109.5 . . ?
H7A C7 H7C 109.5 . . ?
H7B C7 H7C 109.5 . . ?
N5 C8 N3 116.8(2) . . ?
N5 C8 C9 121.1(3) . . ?
N3 C8 C9 122.0(3) . . ?
N4 C9 C8 120.7(2) . . ?
N4 C9 H9 119.7 . . ?
C8 C9 H9 119.7 . . ?
N4 C10 N6 118.4(2) . . ?
N4 C10 C11 120.1(3) . . ?
N6 C10 C11 121.4(3) . . ?
N5 C11 C10 121.9(3) . . ?
N5 C11 H11 119.0 . . ?
C10 C11 H11 119.0 . . ?
N6 C12 H12A 109.5 . . ?
N6 C12 H12B 109.5 . . ?
H12A C12 H12B 109.5 . . ?
N6 C12 H12C 109.5 . . ?
H12A C12 H12C 109.5 . . ?
H12B C12 H12C 109.5 . . ?
N7 C13 C14 119.3(3) . . ?
N7 C13 H13 120.4 . . ?
C14 C13 H13 120.4 . . ?
N8 C14 C15 122.2(3) . . ?
N8 C14 C13 118.6(2) . . ?
C15 C14 C13 119.1(3) . . ?
C16 C15 C14 119.2(3) . . ?
C16 C15 H15 120.4 . . ?
C14 C15 H15 120.4 . . ?
C15 C16 C17 118.9(3) . . ?
C15 C16 H16 120.5 . . ?
C17 C16 H16 120.5 . . ?
C18 C17 C16 118.4(3) . . ?
C18 C17 H17 120.8 . . ?
C16 C17 H17 120.8 . . ?
N8 C18 C17 123.8(3) . . ?
N8 C18 H18 118.1 . . ?
C17 C18 H18 118.1 . . ?
N9 C19 C20 123.9(3) . . ?
N9 C19 H19 118.1 . . ?
C20 C19 H19 118.1 . . ?
C21 C20 C19 118.7(3) . . ?
C21 C20 H20 120.6 . . ?
C19 C20 H20 120.6 . . ?
C20 C21 C22 118.5(3) . . ?
C20 C21 H21 120.7 . . ?
C22 C21 H21 120.7 . . ?
C21 C22 C23 119.2(3) . . ?
C21 C22 H22 120.4 . . ?
C23 C22 H22 120.4 . . ?
N9 C23 C22 123.0(3) . . ?
N9 C23 C24 118.4(2) . . ?
C22 C23 C24 118.5(3) . . ?
N10 C24 C23 119.7(3) . . ?
N10 C24 H24 120.1 . . ?
C23 C24 H24 120.1 . . ?
N11 C25 H25A 109.5 . . ?
N11 C25 H25B 109.5 . . ?
H25A C25 H25B 109.5 . . ?
N11 C25 H25C 109.5 . . ?
H25A C25 H25C 109.5 . . ?
H25B C25 H25C 109.5 . . ?
N12 C26 N11 117.8(2) . . ?
N12 C26 C27 120.0(2) . 2_666 ?
N11 C26 C27 122.2(2) . 2_666 ?
N12 C27 C26 121.4(2) . 2_666 ?
N12 C27 H27 119.3 . . ?
C26 C27 H27 119.3 2_666 . ?
F3 C28 F1 114.6(9) . . ?
F3 C28 F2 104.5(7) . . ?
F1 C28 F2 104.2(19) . . ?
F3 C28 S1 114.4(6) . . ?
F1 C28 S1 108.4(14) . . ?
F2 C28 S1 110.1(5) . . ?
F2B C28B F3B 103.1(9) . . ?
F2B C28B F1B 106(2) . . ?
F3B C28B F1B 102.3(12) . . ?
F2B C28B S1B 111.7(7) . . ?
F3B C28B S1B 111.6(7) . . ?
F1B C28B S1B 120.1(18) . . ?
F5 C29 F4 109.9(8) . . ?
F5 C29 F6 110.6(10) . . ?
F4 C29 F6 106.2(8) . . ?
F5 C29 S2 113.0(7) . . ?
F4 C29 S2 111.0(7) . . ?
F6 C29 S2 105.9(6) . . ?
F6B C29B F4B 109.1(9) . . ?
F6B C29B F5B 107.2(11) . . ?
F4B C29B F5B 107.5(10) . . ?
F6B C29B S2 113.3(9) . . ?
F4B C29B S2 110.5(9) . . ?
F5B C29B S2 109.0(7) . . ?
F7 C30 F9 111.1(7) . . ?
F8B C30 F9B 116.9(6) . . ?
F8B C30 F7B 108.2(6) . . ?
F9B C30 F7B 97.3(7) . . ?
F7 C30 F8 101.2(7) . . ?
F9 C30 F8 95.7(7) . . ?
F8B C30 S3 121.8(6) . . ?
F7 C30 S3 122.5(5) . . ?
F9 C30 S3 119.0(5) . . ?
F9B C30 S3 105.4(5) . . ?
F7B C30 S3 103.8(5) . . ?
F8 C30 S3 100.2(4) . . ?
N13 C31 C32 177.1(7) . . ?
C31 C32 H32A 109.5 . . ?
C31 C32 H32B 109.5 . . ?
H32A C32 H32B 109.5 . . ?
C31 C32 H32C 109.5 . . ?
H32A C32 H32C 109.5 . . ?
H32B C32 H32C 109.5 . . ?
N14 C33 C34 178.3(9) . . ?
C33 C34 H34A 109.5 . . ?
C33 C34 H34B 109.5 . . ?
H34A C34 H34B 109.5 . . ?
C33 C34 H34C 109.5 . . ?
H34A C34 H34C 109.5 . . ?
H34B C34 H34C 109.5 . . ?
N15 C35 C36 177.7(7) . . ?
C35 C36 H36A 109.5 . . ?
C35 C36 H36B 109.5 . . ?
H36A C36 H36B 109.5 . . ?
C35 C36 H36C 109.5 . . ?
H36A C36 H36C 109.5 . . ?
H36B C36 H36C 109.5 . . ?
C1 N1 C5 123.9(3) . . ?
C1 N1 H1N 118(3) . . ?
C5 N1 H1N 118(3) . . ?
C6 N2 N3 118.4(3) . . ?
N2 N3 C8 115.9(2) . . ?
N2 N3 C7 121.9(3) . . ?
C8 N3 C7 122.2(3) . . ?
C9 N4 C10 118.2(2) . . ?
C9 N4 Eu1 120.65(17) . . ?
C10 N4 Eu1 120.74(17) . . ?
C11 N5 C8 117.9(3) . . ?
N7 N6 C10 116.4(2) . . ?
N7 N6 C12 121.2(2) . . ?
C10 N6 C12 122.4(2) . . ?
C13 N7 N6 119.3(2) . . ?
C13 N7 Eu1 120.02(18) . . ?
N6 N7 Eu1 120.39(17) . . ?
C18 N8 C14 117.4(2) . . ?
C18 N8 Eu1 124.77(19) . . ?
C14 N8 Eu1 117.77(18) . . ?
C19 N9 C23 116.7(2) . . ?
C19 N9 Eu1 125.2(2) . . ?
C23 N9 Eu1 117.85(17) . . ?
C24 N10 N11 119.1(2) . . ?
C24 N10 Eu1 119.79(18) . . ?
N11 N10 Eu1 120.88(16) . . ?
N10 N11 C26 116.1(2) . . ?
N10 N11 C25 120.8(2) . . ?
C26 N11 C25 123.0(2) . . ?
C27 N12 C26 118.6(2) . . ?
C27 N12 Eu1 119.08(17) . . ?
C26 N12 Eu1 121.24(16) . . ?
S1 O1 Eu1 165.09(19) . . ?
S1B O1 Eu1 159.46(19) . . ?
S2 O4 Eu1 153.60(15) . . ?
S3 O7 Eu1 158.89(15) . . ?
F10 P1 F11 89.7(5) . . ?
F10 P1 F14 88.5(5) . . ?
F11 P1 F14 87.5(4) . . ?
F10 P1 F15 100.0(4) . . ?
F11 P1 F15 97.4(4) . . ?
F14 P1 F15 170.2(4) . . ?
F10 P1 F12 175.5(5) . . ?
F11 P1 F12 94.8(4) . . ?
F14 P1 F12 92.4(5) . . ?
F15 P1 F12 78.8(4) . . ?
F10 P1 F13 93.2(5) . . ?
F11 P1 F13 176.6(4) . . ?
F14 P1 F13 94.4(4) . . ?
F15 P1 F13 80.3(3) . . ?
F12 P1 F13 82.3(4) . . ?
F14B P1B F10B 105.7(12) . . ?
F14B P1B F11B 119.7(11) . . ?
F10B P1B F11B 115.7(14) . . ?
F14B P1B F12B 84.2(13) . . ?
F10B P1B F12B 147.0(13) . . ?
F11B P1B F12B 83.7(11) . . ?
F14B P1B F15B 151.5(10) . . ?
F10B P1B F15B 78.3(8) . . ?
F11B P1B F15B 81.1(9) . . ?
F12B P1B F15B 78.9(11) . . ?
F14B P1B F13B 81.0(11) . . ?
F10B P1B F13B 84.6(13) . . ?
F11B P1B F13B 141.5(9) . . ?
F12B P1B F13B 65.5(10) . . ?
F15B P1B F13B 71.1(8) . . ?
O1 S1 O2 117.2(4) . . ?
O1 S1 O3 109.3(3) . . ?
O2 S1 O3 112.8(4) . . ?
O1 S1 C28 106.8(3) . . ?
O2 S1 C28 106.6(5) . . ?
O3 S1 C28 102.9(4) . . ?
O2B S1B O3B 108.9(5) . . ?
O2B S1B O1 121.4(6) . . ?
O3B S1B O1 108.0(3) . . ?
O2B S1B C28B 108.3(6) . . ?
O3B S1B C28B 105.0(5) . . ?
O1 S1B C28B 104.2(3) . . ?
O6 S2 O5B 100.5(4) . . ?
O6 S2 O4 115.57(19) . . ?
O5B S2 O4 112.4(3) . . ?
O6 S2 O5 124.9(3) . . ?
O4 S2 O5 112.9(2) . . ?
O6 S2 C29B 109.6(4) . . ?
O5B S2 C29B 109.2(5) . . ?
O4 S2 C29B 109.2(4) . . ?
O6 S2 C29 97.9(4) . . ?
O4 S2 C29 98.7(3) . . ?
O5 S2 C29 99.3(4) . . ?
O8 S3 O9 117.7(2) . . ?
O8 S3 O7 114.1(2) . . ?
O9 S3 O7 112.71(15) . . ?
O8 S3 C30 102.6(3) . . ?
O9 S3 C30 104.7(3) . . ?
O7 S3 C30 102.6(2) . . ?
O7 Eu1 O1 147.08(8) . . ?
O7 Eu1 O4 74.48(8) . . ?
O1 Eu1 O4 72.77(8) . . ?
O7 Eu1 N4 89.32(8) . . ?
O1 Eu1 N4 79.60(8) . . ?
O4 Eu1 N4 75.81(7) . . ?
O7 Eu1 N12 78.97(7) . . ?
O1 Eu1 N12 94.05(8) . . ?
O4 Eu1 N12 72.13(7) . . ?
N4 Eu1 N12 147.75(7) . . ?
O7 Eu1 N7 69.49(7) . . ?
O1 Eu1 N7 128.40(9) . . ?
O4 Eu1 N7 123.72(8) . . ?
N4 Eu1 N7 62.28(7) . . ?
N12 Eu1 N7 136.62(7) . . ?
O7 Eu1 N10 130.32(8) . . ?
O1 Eu1 N10 68.85(8) . . ?
O4 Eu1 N10 115.20(7) . . ?
N4 Eu1 N10 140.04(7) . . ?
N12 Eu1 N10 61.11(7) . . ?
N7 Eu1 N10 121.08(7) . . ?
O7 Eu1 N8 73.21(8) . . ?
O1 Eu1 N8 137.46(8) . . ?
O4 Eu1 N8 139.84(8) . . ?
N4 Eu1 N8 126.54(7) . . ?
N12 Eu1 N8 78.82(7) . . ?
N7 Eu1 N8 64.27(7) . . ?
N10 Eu1 N8 71.17(7) . . ?
O7 Eu1 N9 137.93(8) . . ?
O1 Eu1 N9 71.87(9) . . ?
O4 Eu1 N9 141.57(8) . . ?
N4 Eu1 N9 83.46(8) . . ?
N12 Eu1 N9 124.87(7) . . ?
N7 Eu1 N9 70.51(8) . . ?
N10 Eu1 N9 64.16(7) . . ?
N8 Eu1 N9 78.22(8) . . ?

loop_
_geom_bond_atom_site_label_1
_geom_bond_atom_site_label_2
_geom_bond_distance
_geom_bond_site_symmetry_2
_geom_bond_publ_flag
C1 N1 1.343(5) . ?
C1 C2 1.382(6) . ?
C1 H1 0.9500 . ?
C2 C3 1.381(7) . ?
C2 H2 0.9500 . ?
C3 C4 1.376(6) . ?
C3 H3 0.9500 . ?
C4 C5 1.395(5) . ?
C4 H4 0.9500 . ?
C5 N1 1.349(5) . ?
C5 C6 1.448(5) . ?
C6 N2 1.293(4) . ?
C6 H6 0.9500 . ?
C7 N3 1.457(4) . ?
C7 H7A 0.9800 . ?
C7 H7B 0.9800 . ?
C7 H7C 0.9800 . ?
C8 N5 1.335(4) . ?
C8 N3 1.393(4) . ?
C8 C9 1.401(4) . ?
C9 N4 1.338(3) . ?
C9 H9 0.9500 . ?
C10 N4 1.344(3) . ?
C10 N6 1.387(4) . ?
C10 C11 1.397(4) . ?
C11 N5 1.324(4) . ?
C11 H11 0.9500 . ?
C12 N6 1.455(4) . ?
C12 H12A 0.9800 . ?
C12 H12B 0.9800 . ?
C12 H12C 0.9800 . ?
C13 N7 1.295(4) . ?
C13 C14 1.459(4) . ?
C13 H13 0.9500 . ?
C14 N8 1.351(4) . ?
C14 C15 1.398(4) . ?
C15 C16 1.380(5) . ?
C15 H15 0.9500 . ?
C16 C17 1.387(5) . ?
C16 H16 0.9500 . ?
C17 C18 1.385(4) . ?
C17 H17 0.9500 . ?
C18 N8 1.342(4) . ?
C18 H18 0.9500 . ?
C19 N9 1.344(3) . ?
C19 C20 1.385(4) . ?
C19 H19 0.9500 . ?
C20 C21 1.380(5) . ?
C20 H20 0.9500 . ?
C21 C22 1.385(4) . ?
C21 H21 0.9500 . ?
C22 C23 1.389(4) . ?
C22 H22 0.9500 . ?
C23 N9 1.346(4) . ?
C23 C24 1.460(4) . ?
C24 N10 1.285(3) . ?
C24 H24 0.9500 . ?
C25 N11 1.443(4) . ?
C25 H25A 0.9800 . ?
C25 H25B 0.9800 . ?
C25 H25C 0.9800 . ?
C26 N12 1.343(3) . ?
C26 N11 1.380(3) . ?
C26 C27 1.396(3) 2_666 ?
C27 N12 1.332(3) . ?
C27 C26 1.396(3) 2_666 ?
C27 H27 0.9500 . ?
C28 F3 1.298(10) . ?
C28 F1 1.32(3) . ?
C28 F2 1.352(10) . ?
C28 S1 1.813(8) . ?
C28B F2B 1.305(13) . ?
C28B F3B 1.313(12) . ?
C28B F1B 1.34(4) . ?
C28B S1B 1.814(9) . ?
C29 F5 1.296(12) . ?
C29 F4 1.325(10) . ?
C29 F6 1.365(13) . ?
C29 S2 1.875(10) . ?
C29B F6B 1.329(13) . ?
C29B F4B 1.336(12) . ?
C29B F5B 1.340(15) . ?
C29B S2 1.707(11) . ?
C30 F8B 1.219(11) . ?
C30 F7 1.269(11) . ?
C30 F9 1.311(9) . ?
C30 F9B 1.387(10) . ?
C30 F7B 1.458(12) . ?
C30 F8 1.542(13) . ?
C30 S3 1.787(5) . ?
C31 N13 1.112(6) . ?
C31 C32 1.461(8) . ?
C32 H32A 0.9800 . ?
C32 H32B 0.9800 . ?
C32 H32C 0.9800 . ?
C33 N14 1.133(8) . ?
C33 C34 1.427(9) . ?
C34 H34A 0.9800 . ?
C34 H34B 0.9800 . ?
C34 H34C 0.9800 . ?
C35 N15 1.155(7) . ?
C35 C36 1.485(9) . ?
C36 H36A 0.9800 . ?
C36 H36B 0.9800 . ?
C36 H36C 0.9800 . ?
N1 H1N 0.85(5) . ?
N2 N3 1.342(4) . ?
N4 Eu1 2.554(2) . ?
N6 N7 1.357(3) . ?
N7 Eu1 2.568(2) . ?
N8 Eu1 2.584(2) . ?
N9 Eu1 2.584(2) . ?
N10 N11 1.364(3) . ?
N10 Eu1 2.572(2) . ?
N12 Eu1 2.556(2) . ?
O1 S1 1.414(3) . ?
O1 S1B 1.425(3) . ?
O1 Eu1 2.387(2) . ?
O2 S1 1.427(10) . ?
O3 S1 1.444(6) . ?
O2B S1B 1.324(13) . ?
O3B S1B 1.408(7) . ?
O4 S2 1.454(2) . ?
O4 Eu1 2.437(2) . ?
O5 S2 1.490(5) . ?
O5B S2 1.427(7) . ?
O6 S2 1.399(3) . ?
O7 S3 1.459(2) . ?
O7 Eu1 2.367(2) . ?
O8 S3 1.420(3) . ?
O9 S3 1.423(3) . ?
P1 F10 1.555(5) . ?
P1 F11 1.562(3) . ?
P1 F14 1.582(5) . ?
P1 F15 1.673(5) . ?
P1 F12 1.725(6) . ?
P1 F13 1.756(4) . ?
P1B F14B 1.533(8) . ?
P1B F10B 1.556(9) . ?
P1B F11B 1.602(8) . ?
P1B F12B 1.687(8) . ?
P1B F15B 1.763(8) . ?
P1B F13B 1.805(7) . ?

loop_
_geom_hbond_atom_site_label_D
_geom_hbond_atom_site_label_H
_geom_hbond_atom_site_label_A
_geom_hbond_distance_DH
_geom_hbond_distance_HA
_geom_hbond_distance_DA
_geom_hbond_angle_DHA
_geom_hbond_site_symmetry_A
N1 H1N O6 0.85(5) 2.06(5) 2.779(5) 141(4) .

loop_
_geom_torsion_atom_site_label_1
_geom_torsion_atom_site_label_2
_geom_torsion_atom_site_label_3
_geom_torsion_atom_site_label_4
_geom_torsion
_geom_torsion_site_symmetry_1
_geom_torsion_site_symmetry_2
_geom_torsion_site_symmetry_3
_geom_torsion_site_symmetry_4
_geom_torsion_publ_flag
N1 C1 C2 C3 0.1(7) . . . . ?
C1 C2 C3 C4 1.1(7) . . . . ?
C2 C3 C4 C5 -1.5(6) . . . . ?
C3 C4 C5 N1 0.6(5) . . . . ?
C3 C4 C5 C6 -179.5(3) . . . . ?
N1 C5 C6 N2 -6.7(5) . . . . ?
C4 C5 C6 N2 173.5(3) . . . . ?
N5 C8 C9 N4 -1.8(4) . . . . ?
N3 C8 C9 N4 -178.8(3) . . . . ?
N4 C10 C11 N5 -2.9(5) . . . . ?
N6 C10 C11 N5 -179.2(3) . . . . ?
N7 C13 C14 N8 2.4(4) . . . . ?
N7 C13 C14 C15 179.1(3) . . . . ?
N8 C14 C15 C16 1.6(6) . . . . ?
C13 C14 C15 C16 -175.0(4) . . . . ?
C14 C15 C16 C17 -0.1(6) . . . . ?
C15 C16 C17 C18 -0.8(6) . . . . ?
C16 C17 C18 N8 0.4(6) . . . . ?
N9 C19 C20 C21 1.6(5) . . . . ?
C19 C20 C21 C22 -1.5(6) . . . . ?
C20 C21 C22 C23 -0.3(6) . . . . ?
C21 C22 C23 N9 2.3(5) . . . . ?
C21 C22 C23 C24 -174.2(3) . . . . ?
N9 C23 C24 N10 -0.9(4) . . . . ?
C22 C23 C24 N10 175.7(3) . . . . ?
C2 C1 N1 C5 -1.0(6) . . . . ?
C4 C5 N1 C1 0.6(5) . . . . ?
C6 C5 N1 C1 -179.3(3) . . . . ?
C5 C6 N2 N3 179.3(3) . . . . ?
C6 N2 N3 C8 176.5(3) . . . . ?
C6 N2 N3 C7 -3.8(4) . . . . ?
N5 C8 N3 N2 177.1(3) . . . . ?
C9 C8 N3 N2 -5.8(4) . . . . ?
N5 C8 N3 C7 -2.6(4) . . . . ?
C9 C8 N3 C7 174.4(3) . . . . ?
C8 C9 N4 C10 -1.7(4) . . . . ?
C8 C9 N4 Eu1 170.8(2) . . . . ?
N6 C10 N4 C9 -179.7(3) . . . . ?
C11 C10 N4 C9 3.9(4) . . . . ?
N6 C10 N4 Eu1 7.8(4) . . . . ?
C11 C10 N4 Eu1 -168.5(2) . . . . ?
C10 C11 N5 C8 -0.5(5) . . . . ?
N3 C8 N5 C11 180.0(3) . . . . ?
C9 C8 N5 C11 2.9(5) . . . . ?
N4 C10 N6 N7 -14.6(4) . . . . ?
C11 C10 N6 N7 161.7(3) . . . . ?
N4 C10 N6 C12 163.8(3) . . . . ?
C11 C10 N6 C12 -20.0(5) . . . . ?
C14 C13 N7 N6 -174.8(3) . . . . ?
C14 C13 N7 Eu1 -1.4(4) . . . . ?
C10 N6 N7 C13 -172.0(3) . . . . ?
C12 N6 N7 C13 9.6(4) . . . . ?
C10 N6 N7 Eu1 14.6(3) . . . . ?
C12 N6 N7 Eu1 -163.8(3) . . . . ?
C17 C18 N8 C14 1.0(5) . . . . ?
C17 C18 N8 Eu1 177.5(3) . . . . ?
C15 C14 N8 C18 -2.0(5) . . . . ?
C13 C14 N8 C18 174.6(3) . . . . ?
C15 C14 N8 Eu1 -178.8(3) . . . . ?
C13 C14 N8 Eu1 -2.2(4) . . . . ?
C20 C19 N9 C23 0.3(5) . . . . ?
C20 C19 N9 Eu1 174.8(2) . . . . ?
C22 C23 N9 C19 -2.2(4) . . . . ?
C24 C23 N9 C19 174.3(3) . . . . ?
C22 C23 N9 Eu1 -177.1(3) . . . . ?
C24 C23 N9 Eu1 -0.7(3) . . . . ?
C23 C24 N10 N11 -173.1(2) . . . . ?
C23 C24 N10 Eu1 2.0(4) . . . . ?
C24 N10 N11 C26 -172.8(2) . . . . ?
Eu1 N10 N11 C26 12.2(3) . . . . ?
C24 N10 N11 C25 8.3(4) . . . . ?
Eu1 N10 N11 C25 -166.8(3) . . . . ?
N12 C26 N11 N10 1.7(4) . . . . ?
C27 C26 N11 N10 179.1(2) 2_666 . . . ?
N12 C26 N11 C25 -179.4(3) . . . . ?
C27 C26 N11 C25 -2.0(4) 2_666 . . . ?
C26 C27 N12 C26 0.4(4) 2_666 . . . ?
C26 C27 N12 Eu1 -167.86(19) 2_666 . . . ?
N11 C26 N12 C27 177.0(2) . . . . ?
C27 C26 N12 C27 -0.4(4) 2_666 . . . ?
N11 C26 N12 Eu1 -15.0(3) . . . . ?
C27 C26 N12 Eu1 167.60(19) 2_666 . . . ?
Eu1 O1 S1 O2 -113.0(7) . . . . ?
Eu1 O1 S1 O3 16.9(7) . . . . ?
Eu1 O1 S1 C28 127.6(7) . . . . ?
F3 C28 S1 O1 167.8(6) . . . . ?
F1 C28 S1 O1 -63.0(16) . . . . ?
F2 C28 S1 O1 50.5(5) . . . . ?
F3 C28 S1 O2 41.7(7) . . . . ?
F1 C28 S1 O2 171.0(16) . . . . ?
F2 C28 S1 O2 -75.6(6) . . . . ?
F3 C28 S1 O3 -77.1(7) . . . . ?
F1 C28 S1 O3 52.1(16) . . . . ?
F2 C28 S1 O3 165.6(5) . . . . ?
Eu1 O1 S1B O2B 104.2(7) . . . . ?
Eu1 O1 S1B O3B -22.4(6) . . . . ?
Eu1 O1 S1B C28B -133.6(6) . . . . ?
F2B C28B S1B O2B 73.6(8) . . . . ?
F3B C28B S1B O2B -41.2(10) . . . . ?
F1B C28B S1B O2B -161(2) . . . . ?
F2B C28B S1B O3B -170.2(6) . . . . ?
F3B C28B S1B O3B 75.0(9) . . . . ?
F1B C28B S1B O3B -45(2) . . . . ?
F2B C28B S1B O1 -56.8(7) . . . . ?
F3B C28B S1B O1 -171.6(7) . . . . ?
F1B C28B S1B O1 69(2) . . . . ?
Eu1 O4 S2 O6 71.1(4) . . . . ?
Eu1 O4 S2 O5B -43.5(5) . . . . ?
Eu1 O4 S2 O5 -81.8(4) . . . . ?
Eu1 O4 S2 C29B -164.8(5) . . . . ?
Eu1 O4 S2 C29 174.2(4) . . . . ?
F6B C29B S2 O6 73.3(10) . . . . ?
F4B C29B S2 O6 -49.5(9) . . . . ?
F5B C29B S2 O6 -167.5(7) . . . . ?
F6B C29B S2 O5B -177.5(9) . . . . ?
F4B C29B S2 O5B 59.7(9) . . . . ?
F5B C29B S2 O5B -58.3(9) . . . . ?
F6B C29B S2 O4 -54.3(10) . . . . ?
F4B C29B S2 O4 -177.1(7) . . . . ?
F5B C29B S2 O4 65.0(9) . . . . ?
F5 C29 S2 O6 172.4(7) . . . . ?
F4 C29 S2 O6 -63.7(8) . . . . ?
F6 C29 S2 O6 51.2(6) . . . . ?
F5 C29 S2 O4 54.9(8) . . . . ?
F4 C29 S2 O4 178.8(7) . . . . ?
F6 C29 S2 O4 -66.3(6) . . . . ?
F5 C29 S2 O5 -60.2(8) . . . . ?
F4 C29 S2 O5 63.8(8) . . . . ?
F6 C29 S2 O5 178.6(6) . . . . ?
Eu1 O7 S3 O8 33.9(5) . . . . ?
Eu1 O7 S3 O9 -103.8(4) . . . . ?
Eu1 O7 S3 C30 144.2(4) . . . . ?
F8B C30 S3 O8 170.6(6) . . . . ?
F7 C30 S3 O8 70.3(8) . . . . ?
F9 C30 S3 O8 -76.8(8) . . . . ?
F9B C30 S3 O8 -53.3(6) . . . . ?
F7B C30 S3 O8 48.5(5) . . . . ?
F8 C30 S3 O8 -179.3(4) . . . . ?
F8B C30 S3 O9 -66.0(6) . . . . ?
F7 C30 S3 O9 -166.2(7) . . . . ?
F9 C30 S3 O9 46.6(8) . . . . ?
F9B C30 S3 O9 70.2(6) . . . . ?
F7B C30 S3 O9 171.9(5) . . . . ?
F8 C30 S3 O9 -55.8(4) . . . . ?
F8B C30 S3 O7 51.9(6) . . . . ?
F7 C30 S3 O7 -48.3(8) . . . . ?
F9 C30 S3 O7 164.5(8) . . . . ?
F9B C30 S3 O7 -171.9(6) . . . . ?
F7B C30 S3 O7 -70.2(5) . . . . ?
F8 C30 S3 O7 62.1(4) . . . . ?
